data_2105050
loop_
_publ_author_name
'Pavlyuk, Volodymyr'
'Chumak, Ihor'
'Ehrenberg, Helmut'

_publ_section_title
;
 Polymorphism of Li~2~Zn~3~
;
_journal_coeditor_code BP5039
_journal_issue 1
_journal_name_full 'Acta Crystallographica Section B'
_journal_page_first 34
_journal_page_last 39
_journal_paper_doi 10.1107/S0108768111053493
_journal_volume 68
_journal_year 2012
_chemical_formula_moiety 'Li0.62 Zn0.87'
_chemical_formula_sum 'Li0.62 Zn0.87'
_chemical_formula_weight 61.87
_space_group_IT_number 164
_symmetry_cell_setting trigonal
_symmetry_space_group_name_Hall '-P 3 2"'
_symmetry_space_group_name_H-M 'P -3 m 1'
_atom_sites_solution_primary direct
_atom_sites_solution_secondary difmap
_audit_creation_method SHELXL-97
_cell_angle_alpha 90.00
_cell_angle_beta 90.00
_cell_angle_gamma 120.00
_cell_formula_units_Z 6
_cell_length_a 4.3528(14)
_cell_length_b 4.3528(14)
_cell_length_c 8.003(3)
_cell_measurement_reflns_used 1795
_cell_measurement_temperature 296(2)
_cell_measurement_theta_max 29.06
_cell_measurement_theta_min 2.55
_cell_volume 131.32(8)
_computing_cell_refinement 'SAINT (Bruker, 2004)'
_computing_data_collection 'APEX2 (Bruker, 2004)'
_computing_data_reduction 'SAINT (Bruker, 2004)'
_computing_molecular_graphics 'Diamond (Brandenburg, 1999)'
_computing_publication_material 'SHELX-97 (Sheldrick, 1997)'
_computing_structure_refinement 'SHELXTL (Sheldrick, 2008)'
_computing_structure_solution 'SHELXTL (Sheldrick, 2008)'
_diffrn_ambient_temperature 296(2)
_diffrn_detector_area_resol_mean 25
_diffrn_measured_fraction_theta_full 0.975
_diffrn_measured_fraction_theta_max 0.975
_diffrn_measurement_device_type 'Bruker Kappa APEXII CCD area-detector'
_diffrn_measurement_method '\f scans'
_diffrn_radiation_monochromator graphite
_diffrn_radiation_source 'fine-focus sealed tube'
_diffrn_radiation_type MoK\a
_diffrn_radiation_wavelength 0.71073
_diffrn_reflns_av_R_equivalents 0.1562
_diffrn_reflns_av_sigmaI/netI 0.0523
_diffrn_reflns_limit_h_max 5
_diffrn_reflns_limit_h_min -5
_diffrn_reflns_limit_k_max 5
_diffrn_reflns_limit_k_min -5
_diffrn_reflns_limit_l_max 10
_diffrn_reflns_limit_l_min -10
_diffrn_reflns_number 1795
_diffrn_reflns_theta_full 29.06
_diffrn_reflns_theta_max 29.06
_diffrn_reflns_theta_min 2.55
_diffrn_standards_decay_% 0
_diffrn_standards_interval_count 0
_diffrn_standards_interval_time 0
_diffrn_standards_number 0
_exptl_absorpt_coefficient_mu 23.568
_exptl_absorpt_correction_T_max 0.623
_exptl_absorpt_correction_T_min 0.211
_exptl_absorpt_correction_type multi-scan
_exptl_absorpt_process_details '(SADABS; Bruker, 2004)'
_exptl_crystal_colour 'metallic dark grey'
_exptl_crystal_density_diffrn 4.694
_exptl_crystal_density_method 'not measured'
_exptl_crystal_description plate
_exptl_crystal_F_000 170.1
_exptl_crystal_size_max 0.07
_exptl_crystal_size_mid 0.06
_exptl_crystal_size_min 0.02
_refine_diff_density_max 1.855
_refine_diff_density_min -1.079
_refine_ls_extinction_method none
_refine_ls_goodness_of_fit_ref 1.266
_refine_ls_matrix_type full
_refine_ls_number_parameters 19
_refine_ls_number_reflns 159
_refine_ls_number_restraints 0
_refine_ls_restrained_S_all 1.266
_refine_ls_R_factor_all 0.0805
_refine_ls_R_factor_gt 0.0575
_refine_ls_shift/su_max 0.000
_refine_ls_shift/su_mean 0.000
_refine_ls_structure_factor_coef Fsqd
_refine_ls_weighting_details 'calc w=1/[\s^2^(Fo^2^)+(0.0669P)^2^+0.0000P] where P=(Fo^2^+2Fc^2^)/3'
_refine_ls_weighting_scheme calc
_refine_ls_wR_factor_gt 0.1271
_refine_ls_wR_factor_ref 0.1419
_reflns_number_gt 118
_reflns_number_total 159
_reflns_threshold_expression >2sigma(I)
_cod_data_source_file bp5039.cif
_cod_data_source_block Li2Zn3-HT
_cod_original_cell_volume 131.31(8)
_cod_database_code 2105050

loop_
_symmetry_equiv_pos_as_xyz
'x, y, z'
'-y, x-y, z'
'-x+y, -x, z'
'y, x, -z'
'x-y, -y, -z'
'-x, -x+y, -z'
'-x, -y, -z'
'y, -x+y, -z'
'x-y, x, -z'
'-y, -x, z'
'-x+y, y, z'
'x, x-y, z'

loop_
_atom_site_type_symbol
_atom_site_label
_atom_site_fract_x
_atom_site_fract_y
_atom_site_fract_z
_atom_site_U_iso_or_equiv
_atom_site_adp_type
_atom_site_calc_flag
_atom_site_refinement_flags
_atom_site_occupancy
_atom_site_symmetry_multiplicity
Zn Zn1 0.0000 0.0000 0.0000 0.0148(9) Uani d S 1 1
Zn Zn2 0.3333 0.6667 0.45073(18) 0.0179(9) Uani d S 1 2
Zn Zn3 0.3333 0.6667 0.1153(4) 0.018(2) Uani d SP 0.364(11) 2
Li Li3 0.3333 0.6667 0.1153(4) 0.018(2) Uani d SP 0.64 2
Zn Zn4 0.0000 0.0000 0.3314(5) 0.025(2) Uani d SP 0.405(14) 2
Li Li4 0.0000 0.0000 0.3314(5) 0.025(2) Uani d SP 0.60 2
Zn Zn5 0.3333 0.6667 0.7853(5) 0.026(2) Uani d SP 0.371(14) 2
Li Li5 0.3333 0.6667 0.7853(5) 0.026(2) Uani d SP 0.63 2

loop_
_atom_site_aniso_label
_atom_site_aniso_U_11
_atom_site_aniso_U_22
_atom_site_aniso_U_33
_atom_site_aniso_U_12
_atom_site_aniso_U_13
_atom_site_aniso_U_23
Zn1 0.0145(11) 0.0145(11) 0.0156(12) 0.0072(6) 0.000 0.000
Zn2 0.0182(11) 0.0182(11) 0.0174(11) 0.0091(5) 0.000 0.000
Zn3 0.018(3) 0.018(3) 0.019(3) 0.0088(13) 0.000 0.000
Li3 0.018(3) 0.018(3) 0.019(3) 0.0088(13) 0.000 0.000
Zn4 0.022(3) 0.022(3) 0.030(3) 0.0112(15) 0.000 0.000
Li4 0.022(3) 0.022(3) 0.030(3) 0.0112(15) 0.000 0.000
Zn5 0.027(3) 0.027(3) 0.024(3) 0.0136(15) 0.000 0.000
Li5 0.027(3) 0.027(3) 0.024(3) 0.0136(15) 0.000 0.000

loop_
_atom_type_symbol
_atom_type_description
_atom_type_scat_dispersion_real
_atom_type_scat_dispersion_imag
_atom_type_scat_source
Li Li -0.0003 0.0001 'International Tables Vol C Tables 4.2.6.8 and 6.1.1.4'
Zn Zn 0.2839 1.4301 'International Tables Vol C Tables 4.2.6.8 and 6.1.1.4'

loop_
_geom_angle_atom_site_label_1
_geom_angle_atom_site_label_2
_geom_angle_atom_site_label_3
_geom_angle_site_symmetry_1
_geom_angle_site_symmetry_3
_geom_angle
Zn4 Zn1 Li4 . 7 180.0
Zn4 Zn1 Zn4 . 7 180.0
Li4 Zn1 Zn4 7 7 0.0
Zn4 Zn1 Li3 . 1_545 69.84(7)
Li4 Zn1 Li3 7 1_545 110.16(7)
Zn4 Zn1 Li3 7 1_545 110.16(7)
Zn4 Zn1 Zn3 . 1_545 69.84(7)
Li4 Zn1 Zn3 7 1_545 110.16(7)
Zn4 Zn1 Zn3 7 1_545 110.16(7)
Li3 Zn1 Zn3 1_545 1_545 0.00(14)
Zn4 Zn1 Li3 . 7_565 110.16(7)
Li4 Zn1 Li3 7 7_565 69.84(7)
Zn4 Zn1 Li3 7 7_565 69.84(7)
Li3 Zn1 Li3 1_545 7_565 180.0
Zn3 Zn1 Li3 1_545 7_565 180.0
Zn4 Zn1 Zn3 . 7_565 110.16(7)
Li4 Zn1 Zn3 7 7_565 69.84(7)
Zn4 Zn1 Zn3 7 7_565 69.84(7)
Li3 Zn1 Zn3 1_545 7_565 180.0
Zn3 Zn1 Zn3 1_545 7_565 180.0
Li3 Zn1 Zn3 7_565 7_565 0.00(14)
Zn4 Zn1 Zn3 . . 69.84(7)
Li4 Zn1 Zn3 7 . 110.16(7)
Zn4 Zn1 Zn3 7 . 110.16(7)
Li3 Zn1 Zn3 1_545 . 108.77(7)
Zn3 Zn1 Zn3 1_545 . 108.77(7)
Li3 Zn1 Zn3 7_565 . 71.23(7)
Zn3 Zn1 Zn3 7_565 . 71.23(7)
Zn4 Zn1 Zn3 . 7 110.16(7)
Li4 Zn1 Zn3 7 7 69.84(7)
Zn4 Zn1 Zn3 7 7 69.84(7)
Li3 Zn1 Zn3 1_545 7 71.23(7)
Zn3 Zn1 Zn3 1_545 7 71.23(7)
Li3 Zn1 Zn3 7_565 7 108.77(7)
Zn3 Zn1 Zn3 7_565 7 108.77(7)
Zn3 Zn1 Zn3 . 7 180.0
Zn4 Zn1 Li3 . 7 110.16(7)
Li4 Zn1 Li3 7 7 69.84(7)
Zn4 Zn1 Li3 7 7 69.84(7)
Li3 Zn1 Li3 1_545 7 71.23(7)
Zn3 Zn1 Li3 1_545 7 71.23(7)
Li3 Zn1 Li3 7_565 7 108.77(7)
Zn3 Zn1 Li3 7_565 7 108.77(7)
Zn3 Zn1 Li3 . 7 180.0
Zn3 Zn1 Li3 7 7 0.00(14)
Zn2 Zn2 Zn2 7_676 7_566 111.44(5)
Zn2 Zn2 Zn2 7_676 7_666 111.44(5)
Zn2 Zn2 Zn2 7_566 7_666 111.44(5)
Zn2 Zn2 Zn5 7_676 . 72.58(6)
Zn2 Zn2 Zn5 7_566 . 72.58(6)
Zn2 Zn2 Zn5 7_666 . 72.58(6)
Zn2 Zn2 Zn3 7_676 . 107.42(6)
Zn2 Zn2 Zn3 7_566 . 107.42(6)
Zn2 Zn2 Zn3 7_666 . 107.42(6)
Zn5 Zn2 Zn3 . . 180.0000(10)
Zn2 Zn2 Li4 7_676 1_565 70.14(4)
Zn2 Zn2 Li4 7_566 1_565 70.14(4)
Zn2 Zn2 Li4 7_666 1_565 176.62(11)
Zn5 Zn2 Li4 . 1_565 110.80(8)
Zn3 Zn2 Li4 . 1_565 69.20(8)
Zn2 Zn2 Zn4 7_676 1_565 70.14(4)
Zn2 Zn2 Zn4 7_566 1_565 70.14(4)
Zn2 Zn2 Zn4 7_666 1_565 176.62(11)
Zn5 Zn2 Zn4 . 1_565 110.80(8)
Zn3 Zn2 Zn4 . 1_565 69.20(8)
Li4 Zn2 Zn4 1_565 1_565 0.0
Zn2 Zn2 Zn4 7_676 . 176.62(11)
Zn2 Zn2 Zn4 7_566 . 70.14(4)
Zn2 Zn2 Zn4 7_666 . 70.14(4)
Zn5 Zn2 Zn4 . . 110.80(8)
Zn3 Zn2 Zn4 . . 69.20(8)
Li4 Zn2 Zn4 1_565 . 108.11(8)
Zn4 Zn2 Zn4 1_565 . 108.11(8)
Zn2 Zn2 Li4 7_676 1_665 70.14(4)
Zn2 Zn2 Li4 7_566 1_665 176.62(11)
Zn2 Zn2 Li4 7_666 1_665 70.14(4)
Zn5 Zn2 Li4 . 1_665 110.80(8)
Zn3 Zn2 Li4 . 1_665 69.20(8)
Li4 Zn2 Li4 1_565 1_665 108.11(8)
Zn4 Zn2 Li4 1_565 1_665 108.11(8)
Zn4 Zn2 Li4 . 1_665 108.11(8)
Li5 Zn3 Zn5 7_676 7_676 0.00(16)
Li5 Zn3 Li5 7_676 7_566 111.30(10)
Zn5 Zn3 Li5 7_676 7_566 111.30(10)
Li5 Zn3 Zn5 7_676 7_566 111.30(10)
Zn5 Zn3 Zn5 7_676 7_566 111.30(10)
Li5 Zn3 Zn5 7_566 7_566 0.0
Li5 Zn3 Li5 7_676 7_666 111.30(10)
Zn5 Zn3 Li5 7_676 7_666 111.30(10)
Li5 Zn3 Li5 7_566 7_666 111.30(10)
Zn5 Zn3 Li5 7_566 7_666 111.30(10)
Li5 Zn3 Zn5 7_676 7_666 111.30(10)
Zn5 Zn3 Zn5 7_676 7_666 111.30(10)
Li5 Zn3 Zn5 7_566 7_666 111.30(10)
Zn5 Zn3 Zn5 7_566 7_666 111.30(10)
Li5 Zn3 Zn5 7_666 7_666 0.00(16)
Li5 Zn3 Li5 7_676 1_554 107.57(11)
Zn5 Zn3 Li5 7_676 1_554 107.57(11)
Li5 Zn3 Li5 7_566 1_554 107.57(11)
Zn5 Zn3 Li5 7_566 1_554 107.57(11)
Li5 Zn3 Li5 7_666 1_554 107.57(11)
Zn5 Zn3 Li5 7_666 1_554 107.57(11)
Li5 Zn3 Zn5 7_676 1_554 107.57(11)
Zn5 Zn3 Zn5 7_676 1_554 107.57(11)
Li5 Zn3 Zn5 7_566 1_554 107.57(11)
Zn5 Zn3 Zn5 7_566 1_554 107.57(11)
Li5 Zn3 Zn5 7_666 1_554 107.57(11)
Zn5 Zn3 Zn5 7_666 1_554 107.57(11)
Li5 Zn3 Zn5 1_554 1_554 0.0
Li5 Zn3 Zn1 7_676 1_565 69.92(4)
Zn5 Zn3 Zn1 7_676 1_565 69.92(4)
Li5 Zn3 Zn1 7_566 1_565 69.92(4)
Zn5 Zn3 Zn1 7_566 1_565 69.92(4)
Li5 Zn3 Zn1 7_666 1_565 177.41(16)
Zn5 Zn3 Zn1 7_666 1_565 177.41(16)
Li5 Zn3 Zn1 1_554 1_565 69.84(7)
Zn5 Zn3 Zn1 1_554 1_565 69.84(7)
Li5 Zn3 Zn1 7_676 . 177.41(16)
Zn5 Zn3 Zn1 7_676 . 177.41(16)
Li5 Zn3 Zn1 7_566 . 69.92(4)
Zn5 Zn3 Zn1 7_566 . 69.92(4)
Li5 Zn3 Zn1 7_666 . 69.92(4)
Zn5 Zn3 Zn1 7_666 . 69.92(4)
Li5 Zn3 Zn1 1_554 . 69.84(7)
Zn5 Zn3 Zn1 1_554 . 69.84(7)
Zn1 Zn3 Zn1 1_565 . 108.77(7)
Li5 Zn3 Zn1 7_676 1_665 69.92(4)
Zn5 Zn3 Zn1 7_676 1_665 69.92(4)
Li5 Zn3 Zn1 7_566 1_665 177.41(16)
Zn5 Zn3 Zn1 7_566 1_665 177.41(16)
Li5 Zn3 Zn1 7_666 1_665 69.92(4)
Zn5 Zn3 Zn1 7_666 1_665 69.92(4)
Li5 Zn3 Zn1 1_554 1_665 69.84(7)
Zn5 Zn3 Zn1 1_554 1_665 69.84(7)
Zn1 Zn3 Zn1 1_565 1_665 108.77(7)
Zn1 Zn3 Zn1 . 1_665 108.77(7)
Li5 Zn3 Zn2 7_676 . 72.43(11)
Zn5 Zn3 Zn2 7_676 . 72.43(11)
Li5 Zn3 Zn2 7_566 . 72.43(11)
Zn5 Zn3 Zn2 7_566 . 72.43(11)
Li5 Zn3 Zn2 7_666 . 72.43(11)
Zn5 Zn3 Zn2 7_666 . 72.43(11)
Li5 Zn3 Zn2 1_554 . 180.0
Zn5 Zn3 Zn2 1_554 . 180.0
Zn1 Zn3 Zn2 1_565 . 110.16(7)
Zn1 Zn3 Zn2 . . 110.16(7)
Zn1 Zn3 Zn2 1_665 . 110.16(7)
Zn1 Zn4 Li5 . 7_566 69.61(11)
Zn1 Zn4 Zn5 . 7_566 69.61(11)
Li5 Zn4 Zn5 7_566 7_566 0.00(16)
Zn1 Zn4 Li5 . 7_556 69.61(11)
Li5 Zn4 Li5 7_566 7_556 108.54(11)
Zn5 Zn4 Li5 7_566 7_556 108.54(11)
Zn1 Zn4 Zn5 . 7_556 69.61(11)
Li5 Zn4 Zn5 7_566 7_556 108.54(11)
Zn5 Zn4 Zn5 7_566 7_556 108.54(11)
Li5 Zn4 Zn5 7_556 7_556 0.0
Zn1 Zn4 Li5 . 7_666 69.61(11)
Li5 Zn4 Li5 7_566 7_666 108.54(11)
Zn5 Zn4 Li5 7_566 7_666 108.54(11)
Li5 Zn4 Li5 7_556 7_666 108.54(11)
Zn5 Zn4 Li5 7_556 7_666 108.54(11)
Zn1 Zn4 Zn5 . 7_666 69.61(11)
Li5 Zn4 Zn5 7_566 7_666 108.54(11)
Zn5 Zn4 Zn5 7_566 7_666 108.54(11)
Li5 Zn4 Zn5 7_556 7_666 108.54(11)
Zn5 Zn4 Zn5 7_556 7_666 108.54(11)
Li5 Zn4 Zn5 7_666 7_666 0.00(16)
Zn1 Zn4 Zn2 . 1_545 110.80(8)
Li5 Zn4 Zn2 7_566 1_545 179.59(17)
Zn5 Zn4 Zn2 7_566 1_545 179.59(17)
Li5 Zn4 Zn2 7_556 1_545 71.67(5)
Zn5 Zn4 Zn2 7_556 1_545 71.67(5)
Li5 Zn4 Zn2 7_666 1_545 71.67(5)
Zn5 Zn4 Zn2 7_666 1_545 71.67(5)
Zn1 Zn4 Zn2 . . 110.80(8)
Li5 Zn4 Zn2 7_566 . 71.67(5)
Zn5 Zn4 Zn2 7_566 . 71.67(5)
Li5 Zn4 Zn2 7_556 . 179.59(17)
Zn5 Zn4 Zn2 7_556 . 179.59(17)
Li5 Zn4 Zn2 7_666 . 71.67(5)
Zn5 Zn4 Zn2 7_666 . 71.67(5)
Zn2 Zn4 Zn2 1_545 . 108.11(8)
Zn1 Zn4 Zn2 . 1_445 110.80(8)
Li5 Zn4 Zn2 7_566 1_445 71.67(5)
Zn5 Zn4 Zn2 7_566 1_445 71.67(5)
Li5 Zn4 Zn2 7_556 1_445 71.67(5)
Zn5 Zn4 Zn2 7_556 1_445 71.67(5)
Li5 Zn4 Zn2 7_666 1_445 179.59(17)
Zn5 Zn4 Zn2 7_666 1_445 179.59(17)
Zn2 Zn4 Zn2 1_545 1_445 108.11(8)
Zn2 Zn4 Zn2 . 1_445 108.11(8)
Zn1 Zn4 Li4 . 7_556 180.0
Li5 Zn4 Li4 7_566 7_556 110.39(11)
Zn5 Zn4 Li4 7_566 7_556 110.39(11)
Li5 Zn4 Li4 7_556 7_556 110.39(11)
Zn5 Zn4 Li4 7_556 7_556 110.39(11)
Li5 Zn4 Li4 7_666 7_556 110.39(11)
Zn5 Zn4 Li4 7_666 7_556 110.39(11)
Zn2 Zn4 Li4 1_545 7_556 69.20(8)
Zn2 Zn4 Li4 . 7_556 69.20(8)
Zn2 Zn4 Li4 1_445 7_556 69.20(8)
Zn1 Zn4 Zn4 . 7_556 180.0
Li5 Zn4 Zn4 7_566 7_556 110.39(11)
Zn5 Zn4 Zn4 7_566 7_556 110.39(11)
Li5 Zn4 Zn4 7_556 7_556 110.39(11)
Zn5 Zn4 Zn4 7_556 7_556 110.39(11)
Li5 Zn4 Zn4 7_666 7_556 110.39(11)
Zn5 Zn4 Zn4 7_666 7_556 110.39(11)
Zn2 Zn4 Zn4 1_545 7_556 69.20(8)
Zn2 Zn4 Zn4 . 7_556 69.20(8)
Zn2 Zn4 Zn4 1_445 7_556 69.20(8)
Li4 Zn4 Zn4 7_556 7_556 0.0
Li3 Zn5 Zn3 7_676 7_676 0.00(15)
Li3 Zn5 Li3 7_676 7_566 111.30(10)
Zn3 Zn5 Li3 7_676 7_566 111.30(10)
Li3 Zn5 Zn3 7_676 7_566 111.30(10)
Zn3 Zn5 Zn3 7_676 7_566 111.30(10)
Li3 Zn5 Zn3 7_566 7_566 0.0
Li3 Zn5 Li3 7_676 7_666 111.30(10)
Zn3 Zn5 Li3 7_676 7_666 111.30(10)
Li3 Zn5 Li3 7_566 7_666 111.30(10)
Zn3 Zn5 Li3 7_566 7_666 111.30(10)
Li3 Zn5 Zn3 7_676 7_666 111.30(10)
Zn3 Zn5 Zn3 7_676 7_666 111.30(10)
Li3 Zn5 Zn3 7_566 7_666 111.30(10)
Zn3 Zn5 Zn3 7_566 7_666 111.30(10)
Li3 Zn5 Zn3 7_666 7_666 0.00(15)
Li3 Zn5 Li3 7_676 1_556 72.43(11)
Zn3 Zn5 Li3 7_676 1_556 72.43(11)
Li3 Zn5 Li3 7_566 1_556 72.43(11)
Zn3 Zn5 Li3 7_566 1_556 72.43(11)
Li3 Zn5 Li3 7_666 1_556 72.43(11)
Zn3 Zn5 Li3 7_666 1_556 72.43(11)
Li3 Zn5 Zn3 7_676 1_556 72.43(11)
Zn3 Zn5 Zn3 7_676 1_556 72.43(11)
Li3 Zn5 Zn3 7_566 1_556 72.43(11)
Zn3 Zn5 Zn3 7_566 1_556 72.43(11)
Li3 Zn5 Zn3 7_666 1_556 72.43(11)
Zn3 Zn5 Zn3 7_666 1_556 72.43(11)
Li3 Zn5 Zn3 1_556 1_556 0.0000(10)
Li3 Zn5 Zn2 7_676 . 107.57(11)
Zn3 Zn5 Zn2 7_676 . 107.57(11)
Li3 Zn5 Zn2 7_566 . 107.57(11)
Zn3 Zn5 Zn2 7_566 . 107.57(11)
Li3 Zn5 Zn2 7_666 . 107.57(11)
Zn3 Zn5 Zn2 7_666 . 107.57(11)
Li3 Zn5 Zn2 1_556 . 180.0000(10)
Zn3 Zn5 Zn2 1_556 . 180.0000(10)
Li3 Zn5 Li4 7_676 7_566 70.02(6)
Zn3 Zn5 Li4 7_676 7_566 70.02(6)
Li3 Zn5 Li4 7_566 7_566 70.02(6)
Zn3 Zn5 Li4 7_566 7_566 70.02(6)
Li3 Zn5 Li4 7_666 7_566 177.19(18)
Zn3 Zn5 Li4 7_666 7_566 177.19(18)
Li3 Zn5 Li4 1_556 7_566 110.39(11)
Zn3 Zn5 Li4 1_556 7_566 110.39(11)
Zn2 Zn5 Li4 . 7_566 69.61(11)
Li3 Zn5 Zn4 7_676 7_566 70.02(6)
Zn3 Zn5 Zn4 7_676 7_566 70.02(6)
Li3 Zn5 Zn4 7_566 7_566 70.02(6)
Zn3 Zn5 Zn4 7_566 7_566 70.02(6)
Li3 Zn5 Zn4 7_666 7_566 177.19(18)
Zn3 Zn5 Zn4 7_666 7_566 177.19(18)
Li3 Zn5 Zn4 1_556 7_566 110.39(11)
Zn3 Zn5 Zn4 1_556 7_566 110.39(11)
Zn2 Zn5 Zn4 . 7_566 69.61(11)
Li4 Zn5 Zn4 7_566 7_566 0.0
Li3 Zn5 Li4 7_676 7_556 177.19(18)
Zn3 Zn5 Li4 7_676 7_556 177.19(18)
Li3 Zn5 Li4 7_566 7_556 70.02(6)
Zn3 Zn5 Li4 7_566 7_556 70.02(6)
Li3 Zn5 Li4 7_666 7_556 70.02(6)
Zn3 Zn5 Li4 7_666 7_556 70.02(6)
Li3 Zn5 Li4 1_556 7_556 110.39(11)
Zn3 Zn5 Li4 1_556 7_556 110.39(11)
Zn2 Zn5 Li4 . 7_556 69.61(11)
Li4 Zn5 Li4 7_566 7_556 108.54(11)
Zn4 Zn5 Li4 7_566 7_556 108.54(11)

loop_
_geom_bond_atom_site_label_1
_geom_bond_atom_site_label_2
_geom_bond_site_symmetry_2
_geom_bond_distance
Zn1 Zn4 . 2.652(4)
Zn1 Li4 7 2.652(4)
Zn1 Zn4 7 2.652(4)
Zn1 Li3 1_545 2.6771(15)
Zn1 Zn3 1_545 2.6771(15)
Zn1 Li3 7_565 2.6771(14)
Zn1 Zn3 7_565 2.6771(14)
Zn1 Zn3 . 2.6771(15)
Zn1 Zn3 7 2.6771(15)
Zn1 Li3 7 2.6771(15)
Zn2 Zn2 7_676 2.6339(12)
Zn2 Zn2 7_566 2.6339(12)
Zn2 Zn2 7_666 2.6339(12)
Zn2 Zn5 . 2.677(4)
Zn2 Zn3 . 2.684(4)
Zn2 Li4 1_565 2.6883(16)
Zn2 Zn4 1_565 2.6883(16)
Zn2 Zn4 . 2.6883(16)
Zn2 Li4 1_665 2.6883(16)
Zn3 Li5 7_676 2.6361(17)
Zn3 Zn5 7_676 2.6361(17)
Zn3 Li5 7_566 2.6361(17)
Zn3 Zn5 7_566 2.6361(17)
Zn3 Li5 7_666 2.6361(17)
Zn3 Zn5 7_666 2.6361(17)
Zn3 Li5 1_554 2.641(5)
Zn3 Zn5 1_554 2.641(5)
Zn3 Zn1 1_565 2.6771(14)
Zn3 Zn1 1_665 2.6771(14)
Zn4 Li5 7_566 2.681(2)
Zn4 Zn5 7_566 2.681(2)
Zn4 Li5 7_556 2.681(2)
Zn4 Zn5 7_556 2.681(2)
Zn4 Li5 7_666 2.681(2)
Zn4 Zn5 7_666 2.681(2)
Zn4 Zn2 1_545 2.6883(16)
Zn4 Zn2 1_445 2.6883(16)
Zn4 Li4 7_556 2.698(7)
Zn4 Zn4 7_556 2.698(7)
Zn5 Li3 7_676 2.6361(18)
Zn5 Zn3 7_676 2.6361(18)
Zn5 Li3 7_566 2.6361(18)
Zn5 Zn3 7_566 2.6361(18)
Zn5 Li3 7_666 2.6361(17)
Zn5 Zn3 7_666 2.6361(17)
Zn5 Li3 1_556 2.641(5)
Zn5 Zn3 1_556 2.641(5)
Zn5 Li4 7_566 2.681(2)
Zn5 Zn4 7_566 2.681(2)
Zn5 Li4 7_556 2.681(2)
